data_7000316
loop_
_publ_author_name
'Fern\'andez, Eduardo J.'
'Laguna, Antonio'
'Monge, Miguel'
'Montiel, Manuel'
'Olmos, M. Elena'
'P\'erez, Javier'
'S\'anchez-Forcada, Eva'

_publ_section_title
;
 Dendritic (phosphine)gold(i) thiolate complexes: assessment of the
 molecular size through PGSE NMR studies
;
_journal_issue 3
_journal_name_full 'Dalton Transactions'
_journal_page_first 474
_journal_page_last 480
_journal_paper_doi 10.1039/b812500g
_journal_year 2009
_chemical_compound_source 'synthesis as described'
_chemical_formula_moiety 'C84 H84 Au4 N2 O4 P4 S4'
_chemical_formula_sum 'C84 H84 Au4 N2 O4 P4 S4'
_chemical_formula_weight 2225.52
_chemical_name_common 'Compound X'
_chemical_name_systematic
;
?
;
_space_group_IT_number 2
_symmetry_cell_setting triclinic
_symmetry_Int_Tables_number 2
_symmetry_space_group_name_Hall '-P 1'
_symmetry_space_group_name_H-M 'P -1'
_atom_sites_solution_hydrogens geom
_atom_sites_solution_primary direct
_atom_sites_solution_secondary difmap
_audit_conform_dict_location ftp://ftp.iucr.org/pub/cif_core.dic
_audit_conform_dict_name cif_core.dic
_audit_conform_dict_version 2.3
_audit_creation_date 2008-05-20T18:01:02-00:00
_audit_creation_method 'WinGX routine CIF_UPDATE'
_cell_angle_alpha 70.083(2)
_cell_angle_beta 74.742(2)
_cell_angle_gamma 79.701(2)
_cell_formula_units_Z 1
_cell_length_a 10.1723(5)
_cell_length_b 12.2395(4)
_cell_length_c 17.4731(7)
_cell_measurement_reflns_used 8306
_cell_measurement_temperature 173(2)
_cell_measurement_theta_max 27.5
_cell_measurement_theta_min 2.85
_cell_measurement_wavelength 0.71073
_cell_volume 1963.70(14)
_computing_cell_refinement 'HKL Scalepack (Otwinowski & Minor 1997)'
_computing_data_collection 'Collect (Bruker AXS BV, 1997-2004)'
_computing_data_reduction 'HKL Denzo and Scalepack (Otwinowski & Minor 1997)'
_computing_molecular_graphics 'Ortep-3 for Windows (Farrugia, 1997)'
_computing_publication_material 'WinGX publication routines (Farrugia, 1999)'
_computing_structure_refinement 'SHELXL-97 (Sheldrick, 1997)'
_computing_structure_solution 'SHELXS-86 (Sheldrick, 1986)'
_diffrn_ambient_temperature 173(2)
_diffrn_detector 'CCD plate'
_diffrn_detector_area_resol_mean 9
_diffrn_measured_fraction_theta_full 0.992
_diffrn_measured_fraction_theta_max 0.992
_diffrn_measurement_device '95mm CCD camera on \k-goniostat'
_diffrn_measurement_device_type KappaCCD
_diffrn_measurement_method 'CCD rotation images, thick slices'
_diffrn_orient_matrix_type 'by Bruker AXS Collect from scalepack cell'
_diffrn_orient_matrix_UB_11 -0.978232E-1
_diffrn_orient_matrix_UB_12 0.238848E-1
_diffrn_orient_matrix_UB_13 -0.4097E-2
_diffrn_orient_matrix_UB_21 -0.26352E-2
_diffrn_orient_matrix_UB_22 -0.727296E-1
_diffrn_orient_matrix_UB_23 -0.133059E-1
_diffrn_orient_matrix_UB_31 -0.30135E-1
_diffrn_orient_matrix_UB_32 -0.420147E-1
_diffrn_orient_matrix_UB_33 0.608076E-1
_diffrn_radiation_monochromator graphite
_diffrn_radiation_probe x-ray
_diffrn_radiation_type MoK\a
_diffrn_radiation_wavelength 0.71073
_diffrn_reflns_av_R_equivalents 0.03262
_diffrn_reflns_av_unetI/netI 0.0319
_diffrn_reflns_limit_h_max 13
_diffrn_reflns_limit_h_min -13
_diffrn_reflns_limit_k_max 15
_diffrn_reflns_limit_k_min -15
_diffrn_reflns_limit_l_max 22
_diffrn_reflns_limit_l_min -21
_diffrn_reflns_number 28826
_diffrn_reflns_theta_full 27.5
_diffrn_reflns_theta_max 27.5
_diffrn_reflns_theta_min 0.21
_diffrn_source 'Enraf Nonius FR590'
_exptl_absorpt_coefficient_mu 7.687
_exptl_absorpt_correction_T_max 0.5436
_exptl_absorpt_correction_T_min 0.4828
_exptl_absorpt_correction_type multi-scan
_exptl_absorpt_process_details Scalepack
_exptl_crystal_colour colorless
_exptl_crystal_density_diffrn 1.882
_exptl_crystal_density_method 'not measured'
_exptl_crystal_description prism
_exptl_crystal_F_000 1074
_exptl_crystal_size_max 0.1
_exptl_crystal_size_mid 0.08
_exptl_crystal_size_min 0.08
_refine_diff_density_max 2.99
_refine_diff_density_min -2.143
_refine_diff_density_rms 0.147
_refine_ls_extinction_method none
_refine_ls_goodness_of_fit_ref 1.028
_refine_ls_hydrogen_treatment riding
_refine_ls_matrix_type full
_refine_ls_number_parameters 462
_refine_ls_number_reflns 8945
_refine_ls_number_restraints 90
_refine_ls_restrained_S_all 1.023
_refine_ls_R_factor_all 0.0406
_refine_ls_R_factor_gt 0.0299
_refine_ls_shift/su_max 0.002
_refine_ls_shift/su_mean 0
_refine_ls_structure_factor_coef Fsqd
_refine_ls_weighting_details 'calc w=1/[\s^2^(Fo^2^)+(0.0150P)^2^+11.4484P] where P=(Fo^2^+2Fc^2^)/3'
_refine_ls_weighting_scheme calc
_refine_ls_wR_factor_gt 0.0599
_refine_ls_wR_factor_ref 0.0641
_reflns_number_gt 7643
_reflns_number_total 8945
_reflns_threshold_expression >2sigma(I)
_cod_data_source_file b812500g.txt
_cod_data_source_block ait15
_cod_depositor_comments
;
The following automatic conversions were performed:
'_symmetry_cell_setting' value 'Triclinic' changed to 'triclinic'
according to '/home/saulius/struct/CIF-dictionaries/cif_core.dic'
dictionary named 'cif_core.dic' version 2.4.1 from 2010-06-29.

Automatic conversion script
Id: cif_fix_enum 1527 2010-12-29 10:47:43Z saulius 
;
_cod_original_sg_symbol_H-M P-1
_cod_database_code 7000316

loop_
_symmetry_equiv_pos_as_xyz
'x, y, z'
'-x, -y, -z'

loop_
_atom_site_label
_atom_site_type_symbol
_atom_site_fract_x
_atom_site_fract_y
_atom_site_fract_z
_atom_site_U_iso_or_equiv
_atom_site_adp_type
_atom_site_occupancy
_atom_site_symmetry_multiplicity
_atom_site_calc_flag
_atom_site_refinement_flags
_atom_site_disorder_assembly
_atom_site_disorder_group
Au1 Au 0.685450(17) 0.981981(15) 0.314276(10) 0.01728(5) Uani 1 1 d . . .
Au2 Au 1.131461(17) 1.369282(15) 0.208204(11) 0.02013(5) Uani 1 1 d . . .
S1 S 0.47213(12) 0.91895(11) 0.37929(7) 0.0225(2) Uani 1 1 d . . .
C1 C 0.5048(4) 0.8056(4) 0.4712(3) 0.0214(10) Uani 1 1 d U . .
C2 C 0.5299(5) 0.8294(5) 0.5384(3) 0.0265(10) Uani 1 1 d U . .
H2 H 0.5372 0.9076 0.5342 0.032 Uiso 1 1 calc R . .
C3 C 0.5445(5) 0.7392(5) 0.6123(3) 0.0297(11) Uani 1 1 d U . .
H3 H 0.5607 0.7563 0.658 0.036 Uiso 1 1 calc R . .
C4 C 0.5350(5) 0.6251(5) 0.6176(3) 0.0346(12) Uani 1 1 d U . .
C5 C 0.5121(5) 0.6015(5) 0.5511(3) 0.0340(12) Uani 1 1 d U . .
H5 H 0.5066 0.5231 0.5549 0.041 Uiso 1 1 calc R . .
C6 C 0.4967(5) 0.6904(5) 0.4785(3) 0.0282(11) Uani 1 1 d U . .
H6 H 0.4806 0.6723 0.4332 0.034 Uiso 1 1 calc R . .
O1 O 0.5476(4) 0.5291(4) 0.6857(3) 0.0469(11) Uani 1 1 d U . .
C7 C 0.5625(7) 0.5516(7) 0.7572(4) 0.0549(19) Uani 1 1 d U . .
H7A H 0.6448 0.5918 0.7431 0.082 Uiso 1 1 calc R . .
H7B H 0.5711 0.4776 0.8017 0.082 Uiso 1 1 calc R . .
H7C H 0.482 0.6008 0.7761 0.082 Uiso 1 1 calc R . .
S2 S 1.31184(13) 1.39793(11) 0.09338(8) 0.0318(3) Uani 1 1 d . . .
C11 C 1.4008(5) 1.2604(4) 0.0937(3) 0.0206(9) Uani 1 1 d U . .
C12 C 1.3922(5) 1.1598(4) 0.1629(3) 0.0217(10) Uani 1 1 d U . .
H12 H 1.3315 1.1624 0.214 0.026 Uiso 1 1 calc R . .
C13 C 1.4705(5) 1.0566(4) 0.1582(3) 0.0218(10) Uani 1 1 d U . .
H13 H 1.462 0.9887 0.2056 0.026 Uiso 1 1 calc R . .
C14 C 1.5618(5) 1.0518(4) 0.0842(3) 0.0239(10) Uani 1 1 d U . .
C15 C 1.5704(5) 1.1503(5) 0.0148(3) 0.0266(11) Uani 1 1 d U . .
H15 H 1.6307 1.1473 -0.0364 0.032 Uiso 1 1 calc R . .
C16 C 1.4915(5) 1.2528(4) 0.0197(3) 0.0231(10) Uani 1 1 d U . .
H16 H 1.4991 1.3199 -0.0283 0.028 Uiso 1 1 calc R . .
O2 O 1.6392(4) 0.9473(3) 0.0871(2) 0.0357(9) Uani 1 1 d U . .
C17 C 1.7393(6) 0.9413(5) 0.0142(4) 0.0383(14) Uani 1 1 d U . .
H17A H 1.6943 0.959 -0.0325 0.058 Uiso 1 1 calc R . .
H17B H 1.7874 0.8625 0.024 0.058 Uiso 1 1 calc R . .
H17C H 1.8051 0.9981 0.0007 0.058 Uiso 1 1 calc R . .
P1 P 0.89634(12) 1.03767(10) 0.24698(7) 0.0164(2) Uani 1 1 d . . .
P2 P 0.94081(11) 1.36736(10) 0.31085(7) 0.0150(2) Uani 1 1 d . . .
C21 C 1.0087(5) 0.9203(4) 0.2136(3) 0.0196(9) Uani 1 1 d U . .
C22 C 0.9528(5) 0.8548(4) 0.1809(3) 0.0267(11) Uani 1 1 d U . .
H22 H 0.8612 0.8754 0.1738 0.032 Uiso 1 1 calc R . .
C23 C 1.0285(6) 0.7599(5) 0.1586(3) 0.0329(12) Uani 1 1 d U . .
H23 H 0.9894 0.7166 0.1357 0.039 Uiso 1 1 calc R . .
C24 C 1.1609(6) 0.7288(5) 0.1700(3) 0.0322(12) Uani 1 1 d U . .
H24 H 1.2129 0.6635 0.1553 0.039 Uiso 1 1 calc R . .
C25 C 1.2182(5) 0.7924(5) 0.2026(3) 0.0292(11) Uani 1 1 d U . .
H25 H 1.3091 0.7702 0.2108 0.035 Uiso 1 1 calc R . .
C26 C 1.1431(5) 0.8890(4) 0.2237(3) 0.0256(10) Uani 1 1 d U . .
H26 H 1.1836 0.9334 0.2449 0.031 Uiso 1 1 calc R . .
C31 C 0.8983(5) 1.1641(4) 0.1535(3) 0.0187(9) Uani 1 1 d U . .
C32 C 1.0219(5) 1.2079(4) 0.1075(3) 0.0239(10) Uani 1 1 d U . .
H32 H 1.1055 1.1694 0.1223 0.029 Uiso 1 1 calc R . .
C33 C 1.0219(6) 1.3089(4) 0.0396(3) 0.0270(11) Uani 1 1 d U . .
H33 H 1.1063 1.3388 0.0077 0.032 Uiso 1 1 calc R . .
C34 C 0.9013(6) 1.3659(4) 0.0182(3) 0.0280(11) Uani 1 1 d U . .
H34 H 0.9025 1.4353 -0.0279 0.034 Uiso 1 1 calc R . .
C35 C 0.7777(6) 1.3219(4) 0.0639(3) 0.0272(11) Uani 1 1 d U . .
H35 H 0.6944 1.3609 0.0488 0.033 Uiso 1 1 calc R . .
C36 C 0.7758(5) 1.2206(4) 0.1317(3) 0.0231(10) Uani 1 1 d U . .
H36 H 0.6914 1.1901 0.1629 0.028 Uiso 1 1 calc R . .
C41 C 0.8270(4) 1.4949(4) 0.2717(3) 0.0190(9) Uani 1 1 d U . .
C42 C 0.7983(5) 1.5074(4) 0.1952(3) 0.0257(10) Uani 1 1 d U . .
H42 H 0.838 1.4508 0.1674 0.031 Uiso 1 1 calc R . .
C43 C 0.7122(5) 1.6019(5) 0.1593(3) 0.0364(13) Uani 1 1 d U . .
H43 H 0.6917 1.6097 0.1075 0.044 Uiso 1 1 calc R . .
C44 C 0.6567(5) 1.6844(5) 0.1996(4) 0.0431(15) Uani 1 1 d U . .
H44 H 0.5975 1.7489 0.1754 0.052 Uiso 1 1 calc R . .
C45 C 0.6856(5) 1.6747(5) 0.2738(4) 0.0401(14) Uani 1 1 d U . .
H45 H 0.6474 1.7328 0.3003 0.048 Uiso 1 1 calc R . .
C46 C 0.7711(5) 1.5796(4) 0.3108(3) 0.0274(11) Uani 1 1 d U . .
H46 H 0.7911 1.5728 0.3625 0.033 Uiso 1 1 calc R . .
C51 C 0.9621(5) 1.3608(4) 0.4122(3) 0.0197(9) Uani 1 1 d U . .
C52 C 1.0922(5) 1.3487(4) 0.4270(3) 0.0230(10) Uani 1 1 d U . .
H52 H 1.1699 1.35 0.3825 0.028 Uiso 1 1 calc R . .
C53 C 1.1105(5) 1.3346(5) 0.5061(3) 0.0272(11) Uani 1 1 d U . .
H53 H 1.2001 1.3264 0.5154 0.033 Uiso 1 1 calc R . .
C54 C 0.9982(6) 1.3325(5) 0.5706(3) 0.0295(11) Uani 1 1 d U . .
H54 H 1.0106 1.3217 0.6248 0.035 Uiso 1 1 calc R . .
C55 C 0.8671(6) 1.3460(5) 0.5572(3) 0.0335(12) Uani 1 1 d U . .
H55 H 0.7898 1.3457 0.6018 0.04 Uiso 1 1 calc R . .
C56 C 0.8491(5) 1.3600(5) 0.4777(3) 0.0264(11) Uani 1 1 d U . .
H56 H 0.7593 1.369 0.4683 0.032 Uiso 1 1 calc R . .
N N 0.9113(4) 1.1360(3) 0.3692(2) 0.0165(8) Uani 1 1 d U . .
C8 C 0.8424(5) 1.0595(4) 0.4492(3) 0.0188(9) Uani 1 1 d U . .
H8A H 0.7774 1.0174 0.4391 0.023 Uiso 1 1 calc R . .
H8B H 0.7891 1.1078 0.4844 0.023 Uiso 1 1 calc R . .
C9 C 0.9423(5) 0.9714(4) 0.4957(3) 0.0187(9) Uani 1 1 d U . .
H9A H 0.9827 0.9136 0.4656 0.022 Uiso 1 1 calc R . .
H9B H 0.892 0.929 0.5519 0.022 Uiso 1 1 calc R . .
C10 C 0.9915(4) 1.0800(4) 0.3093(3) 0.0172(9) Uani 1 1 d U . .
H10A H 1.043 1.0087 0.3393 0.021 Uiso 1 1 calc R . .
H10B H 1.0596 1.133 0.2699 0.021 Uiso 1 1 calc R . .
C20 C 0.8349(4) 1.2465(4) 0.3356(3) 0.0157(9) Uani 1 1 d U . .
H20A H 0.7497 1.2567 0.3768 0.019 Uiso 1 1 calc R . .
H20B H 0.8096 1.2474 0.2844 0.019 Uiso 1 1 calc R . .

loop_
_atom_site_aniso_label
_atom_site_aniso_U_11
_atom_site_aniso_U_22
_atom_site_aniso_U_33
_atom_site_aniso_U_23
_atom_site_aniso_U_13
_atom_site_aniso_U_12
Au1 0.01773(9) 0.01677(9) 0.01577(9) -0.00523(7) 0.00016(6) -0.00316(6)
Au2 0.01622(9) 0.01876(10) 0.02057(9) -0.00499(7) 0.00200(7) -0.00079(7)
S1 0.0176(5) 0.0259(6) 0.0202(6) -0.0039(5) -0.0010(4) -0.0041(5)
C1 0.010(2) 0.029(2) 0.019(2) -0.0023(19) 0.0010(17) -0.0037(18)
C2 0.019(2) 0.036(3) 0.022(2) -0.009(2) -0.0019(19) -0.004(2)
C3 0.017(2) 0.047(3) 0.023(2) -0.008(2) -0.0034(19) -0.004(2)
C4 0.022(2) 0.042(3) 0.029(3) 0.005(2) -0.005(2) -0.008(2)
C5 0.028(3) 0.032(3) 0.036(3) -0.002(2) -0.005(2) -0.009(2)
C6 0.024(2) 0.032(3) 0.025(2) -0.004(2) -0.002(2) -0.008(2)
O1 0.046(2) 0.046(3) 0.038(2) 0.0103(19) -0.017(2) -0.013(2)
C7 0.046(4) 0.077(5) 0.033(3) 0.011(3) -0.016(3) -0.027(4)
S2 0.0252(6) 0.0240(7) 0.0301(7) -0.0013(5) 0.0100(5) 0.0001(5)
C11 0.017(2) 0.022(2) 0.020(2) -0.0038(19) -0.0052(17) 0.0006(18)
C12 0.017(2) 0.029(3) 0.015(2) -0.0048(19) 0.0007(17) -0.0019(18)
C13 0.020(2) 0.024(2) 0.017(2) -0.0011(19) -0.0040(18) -0.0009(18)
C14 0.025(2) 0.022(2) 0.022(2) -0.0052(19) -0.0039(19) -0.0007(19)
C15 0.026(2) 0.034(3) 0.016(2) -0.007(2) -0.0003(19) 0.001(2)
C16 0.022(2) 0.024(2) 0.017(2) 0.0005(19) -0.0022(18) -0.0028(19)
O2 0.039(2) 0.027(2) 0.029(2) -0.0080(16) 0.0057(16) 0.0056(16)
C17 0.037(3) 0.034(3) 0.034(3) -0.014(3) 0.003(2) 0.010(2)
P1 0.0188(5) 0.0138(5) 0.0143(5) -0.0036(4) 0.0001(4) -0.0027(4)
P2 0.0137(5) 0.0147(6) 0.0157(5) -0.0056(4) -0.0008(4) -0.0012(4)
C21 0.022(2) 0.017(2) 0.017(2) -0.0055(18) 0.0033(18) -0.0040(17)
C22 0.026(2) 0.025(3) 0.029(3) -0.010(2) -0.001(2) -0.005(2)
C23 0.039(3) 0.027(3) 0.035(3) -0.020(2) 0.006(2) -0.010(2)
C24 0.035(3) 0.023(3) 0.031(3) -0.008(2) 0.006(2) -0.003(2)
C25 0.028(3) 0.028(3) 0.026(3) -0.010(2) 0.001(2) 0.003(2)
C26 0.025(2) 0.027(3) 0.022(2) -0.009(2) 0.0034(19) -0.004(2)
C31 0.029(2) 0.013(2) 0.016(2) -0.0052(17) -0.0060(18) -0.0051(18)
C32 0.031(2) 0.019(2) 0.019(2) -0.0063(19) -0.0008(19) -0.0038(19)
C33 0.039(3) 0.026(3) 0.013(2) -0.0075(19) 0.006(2) -0.010(2)
C34 0.050(3) 0.015(2) 0.018(2) -0.0028(19) -0.008(2) -0.006(2)
C35 0.039(3) 0.021(3) 0.026(3) -0.004(2) -0.018(2) -0.001(2)
C36 0.028(2) 0.022(2) 0.020(2) -0.0042(19) -0.0066(19) -0.0083(19)
C41 0.015(2) 0.014(2) 0.022(2) -0.0011(18) 0.0006(17) -0.0034(17)
C42 0.020(2) 0.027(3) 0.023(2) -0.003(2) 0.0015(19) -0.0033(19)
C43 0.019(2) 0.044(3) 0.028(3) 0.013(2) -0.004(2) -0.007(2)
C44 0.020(3) 0.026(3) 0.053(4) 0.017(3) 0.003(2) 0.001(2)
C45 0.026(3) 0.015(3) 0.061(4) -0.007(3) 0.012(3) 0.001(2)
C46 0.025(2) 0.018(2) 0.032(3) -0.007(2) 0.006(2) -0.0044(19)
C51 0.021(2) 0.020(2) 0.021(2) -0.0079(19) -0.0061(18) -0.0035(18)
C52 0.020(2) 0.026(3) 0.024(2) -0.011(2) -0.0018(19) -0.0029(19)
C53 0.027(2) 0.029(3) 0.028(3) -0.005(2) -0.011(2) -0.009(2)
C54 0.039(3) 0.030(3) 0.026(3) -0.009(2) -0.012(2) -0.012(2)
C55 0.029(3) 0.052(4) 0.023(2) -0.015(3) 0.000(2) -0.014(3)
C56 0.017(2) 0.039(3) 0.026(2) -0.012(2) -0.0025(19) -0.006(2)
N 0.0183(18) 0.0155(19) 0.0121(17) -0.0023(14) -0.0017(14) 0.0014(14)
C8 0.021(2) 0.021(2) 0.013(2) -0.0030(18) -0.0032(17) -0.0051(18)
C9 0.022(2) 0.016(2) 0.016(2) -0.0027(17) -0.0013(18) -0.0048(18)
C10 0.016(2) 0.016(2) 0.017(2) -0.0046(18) -0.0003(17) -0.0006(16)
C20 0.015(2) 0.015(2) 0.017(2) -0.0048(17) -0.0030(17) -0.0021(16)

loop_
_atom_type_symbol
_atom_type_description
_atom_type_scat_dispersion_real
_atom_type_scat_dispersion_imag
_atom_type_scat_source
C C 0.0033 0.0016 'International Tables Vol C Tables 4.2.6.8 and 6.1.1.4'
H H 0 0 'International Tables Vol C Tables 4.2.6.8 and 6.1.1.4'
O O 0.0106 0.006 'International Tables Vol C Tables 4.2.6.8 and 6.1.1.4'
N N 0.0061 0.0033 'International Tables Vol C Tables 4.2.6.8 and 6.1.1.4'
Au Au -2.0133 8.8022 'International Tables Vol C Tables 4.2.6.8 and 6.1.1.4'
P P 0.1023 0.0942 'International Tables Vol C Tables 4.2.6.8 and 6.1.1.4'
S S 0.1246 0.1234 'International Tables Vol C Tables 4.2.6.8 and 6.1.1.4'

loop_
_geom_angle_atom_site_label_1
_geom_angle_atom_site_label_2
_geom_angle_atom_site_label_3
_geom_angle
_geom_angle_site_symmetry_1
_geom_angle_site_symmetry_3
_geom_angle_publ_flag
P1 Au1 S1 177.24(4) . . ?
P2 Au2 S2 171.56(4) . . ?
C1 S1 Au1 102.46(14) . . ?
C6 C1 C2 118.4(5) . . ?
C6 C1 S1 119.2(4) . . ?
C2 C1 S1 122.3(4) . . ?
C1 C2 C3 121.0(5) . . ?
C4 C3 C2 119.1(5) . . ?
C5 C4 O1 114.9(5) . . ?
C5 C4 C3 119.9(5) . . ?
O1 C4 C3 125.2(5) . . ?
C4 C5 C6 121.0(5) . . ?
C5 C6 C1 120.6(5) . . ?
C4 O1 C7 116.2(5) . . ?
C11 S2 Au2 107.75(16) . . ?
C12 C11 C16 117.6(4) . . ?
C12 C11 S2 125.2(4) . . ?
C16 C11 S2 117.2(4) . . ?
C13 C12 C11 121.1(4) . . ?
C12 C13 C14 120.2(4) . . ?
O2 C14 C15 125.0(4) . . ?
O2 C14 C13 115.7(4) . . ?
C15 C14 C13 119.4(5) . . ?
C16 C15 C14 120.2(4) . . ?
C15 C16 C11 121.5(4) . . ?
C14 O2 C17 117.2(4) . . ?
C31 P1 C21 106.3(2) . . ?
C31 P1 C10 103.8(2) . . ?
C21 P1 C10 104.7(2) . . ?
C31 P1 Au1 114.13(16) . . ?
C21 P1 Au1 111.38(15) . . ?
C10 P1 Au1 115.59(14) . . ?
C51 P2 C41 110.1(2) . . ?
C51 P2 C20 103.3(2) . . ?
C41 P2 C20 102.3(2) . . ?
C51 P2 Au2 117.85(15) . . ?
C41 P2 Au2 107.08(15) . . ?
C20 P2 Au2 115.11(15) . . ?
C26 C21 C22 118.7(4) . . ?
C26 C21 P1 123.8(4) . . ?
C22 C21 P1 117.4(4) . . ?
C23 C22 C21 121.2(5) . . ?
C24 C23 C22 119.5(5) . . ?
C23 C24 C25 120.2(5) . . ?
C24 C25 C26 120.3(5) . . ?
C21 C26 C25 120.1(5) . . ?
C32 C31 C36 120.3(4) . . ?
C32 C31 P1 119.5(4) . . ?
C36 C31 P1 120.1(3) . . ?
C31 C32 C33 119.3(5) . . ?
C34 C33 C32 120.8(5) . . ?
C33 C34 C35 120.0(4) . . ?
C34 C35 C36 120.0(5) . . ?
C31 C36 C35 119.6(4) . . ?
C46 C41 C42 119.3(5) . . ?
C46 C41 P2 125.1(4) . . ?
C42 C41 P2 115.5(4) . . ?
C43 C42 C41 120.4(5) . . ?
C44 C43 C42 119.3(6) . . ?
C45 C44 C43 121.1(5) . . ?
C44 C45 C46 120.2(6) . . ?
C41 C46 C45 119.7(5) . . ?
C52 C51 C56 119.0(4) . . ?
C52 C51 P2 120.2(4) . . ?
C56 C51 P2 120.6(4) . . ?
C51 C52 C53 120.9(4) . . ?
C54 C53 C52 119.6(5) . . ?
C53 C54 C55 120.6(5) . . ?
C54 C55 C56 119.7(5) . . ?
C51 C56 C55 120.2(4) . . ?
C10 N C20 115.8(3) . . ?
C10 N C8 116.6(4) . . ?
C20 N C8 115.9(3) . . ?
N C8 C9 112.4(4) . . ?
C8 C9 C9 112.5(5) . 2_776 ?
N C10 P1 116.9(3) . . ?
N C20 P2 109.6(3) . . ?

loop_
_geom_bond_atom_site_label_1
_geom_bond_atom_site_label_2
_geom_bond_distance
_geom_bond_site_symmetry_2
_geom_bond_publ_flag
Au1 P1 2.2580(11) . ?
Au1 S1 2.3018(11) . ?
Au2 P2 2.2661(11) . ?
Au2 S2 2.3083(12) . ?
S1 C1 1.793(5) . ?
C1 C6 1.387(7) . ?
C1 C2 1.394(7) . ?
C2 C3 1.407(7) . ?
C3 C4 1.387(8) . ?
C4 C5 1.372(8) . ?
C4 O1 1.374(6) . ?
C5 C6 1.387(7) . ?
O1 C7 1.416(8) . ?
S2 C11 1.762(5) . ?
C11 C12 1.398(6) . ?
C11 C16 1.398(6) . ?
C12 C13 1.384(7) . ?
C13 C14 1.391(7) . ?
C14 O2 1.370(6) . ?
C14 C15 1.385(7) . ?
C15 C16 1.379(7) . ?
O2 C17 1.422(6) . ?
P1 C31 1.826(4) . ?
P1 C21 1.828(5) . ?
P1 C10 1.873(5) . ?
P2 C51 1.813(5) . ?
P2 C41 1.814(5) . ?
P2 C20 1.850(4) . ?
C21 C26 1.393(7) . ?
C21 C22 1.393(7) . ?
C22 C23 1.387(7) . ?
C23 C24 1.380(8) . ?
C24 C25 1.382(8) . ?
C25 C26 1.393(7) . ?
C31 C32 1.389(7) . ?
C31 C36 1.392(7) . ?
C32 C33 1.391(7) . ?
C33 C34 1.376(8) . ?
C34 C35 1.389(7) . ?
C35 C36 1.392(7) . ?
C41 C46 1.390(7) . ?
C41 C42 1.395(7) . ?
C42 C43 1.390(7) . ?
C43 C44 1.381(9) . ?
C44 C45 1.365(9) . ?
C45 C46 1.397(8) . ?
C51 C52 1.387(6) . ?
C51 C56 1.392(6) . ?
C52 C53 1.391(7) . ?
C53 C54 1.375(7) . ?
C54 C55 1.385(7) . ?
C55 C56 1.398(7) . ?
N C10 1.440(6) . ?
N C20 1.450(5) . ?
N C8 1.466(5) . ?
C8 C9 1.517(6) . ?
C9 C9 1.533(9) 2_776 ?
